data_4101299
loop_
_publ_author_name
'Reczek, Joseph J'
'Villazor, Karen R'
'Lynch, Vincent'
'Swager, Timothy M'
'Iverson, Brent L'

_publ_section_title
;
 Tunable columnar mesophases utilizing C2 symmetric aromatic
 donor-acceptor complexes.
;
_journal_issue 24
_journal_name_full 'Journal of the American Chemical Society'
_journal_page_first 7995
_journal_page_last 8002
_journal_paper_doi 10.1021/ja061649s
_journal_volume 128
_journal_year 2006
_space_group_IT_number 14
_symmetry_cell_setting monoclinic
_symmetry_Int_Tables_number 14
_symmetry_space_group_name_Hall '-P 2ybc'
_symmetry_space_group_name_H-M 'P 1 21/c 1'
_cell_angle_alpha 90.00
_cell_angle_beta 92.9740(10)
_cell_angle_gamma 90.00
_cell_length_a 10.1516(3)
_cell_length_b 9.8122(2)
_cell_length_c 10.1948(2)
_cell_volume 1014.13
_cod_data_source_file ja061649ssi20060309_025155.cif
_cod_data_source_block jjr363
_cod_original_sg_symbol_H-M 'P 21/c'
_cod_database_code 4101299

loop_
_symmetry_equiv_pos_site_id
_symmetry_equiv_pos_as_xyz
1 x,y,z
2 -x,1/2+y,1/2-z
3 -x,-y,-z
4 x,1/2-y,1/2+z

loop_
_atom_site_label
_atom_site_type_symbol
_atom_site_fract_x
_atom_site_fract_y
_atom_site_fract_z
C1 C 0.44577(19) 0.51142(19) 0.53934(18)
C2 C 0.4611(2) 0.6066(2) 0.64471(19)
C3 C 0.5769(2) 0.6742(2) 0.6693(2)
H3 H 0.5859 0.7369 0.7414
C4 C 0.6837(2) 0.6481(2) 0.5905(2)
H4 H 0.7656 0.6951 0.6083
C5 C 0.6736(2) 0.5587(2) 0.4885(2)
H5 H 0.7465 0.5447 0.4336
O6 O 0.35058(14) 0.62281(16) 0.71432(13)
C7 C 0.3578(2) 0.7115(2) 0.8263(2)
H7A H 0.3763 0.8032 0.8003
H7B H 0.4274 0.6815 0.8868
C8 C 0.2274(2) 0.7045(2) 0.8900(2)
H8 H 0.2348 0.7607 0.9671
C9 C 0.1178(3) 0.7677(4) 0.8020(3)
H9A H 0.0977 0.7041 0.7322
H9B H 0.1492 0.8499 0.7632
C10 C -0.0055(3) 0.7994(5) 0.8676(4)
H10A H -0.0698 0.8361 0.8049
H10B H -0.0392 0.7174 0.9048
H10C H 0.0128 0.8649 0.9361
C11 C 0.1956(3) 0.5618(3) 0.9368(2)
H11A H 0.1818 0.5051 0.8606
H11B H 0.1144 0.5650 0.9808
C12 C 0.2985(3) 0.4980(3) 1.0289(3)
H12A H 0.2710 0.4082 1.0529
H12B H 0.3797 0.4922 0.9849
H12C H 0.3115 0.5528 1.1065
C1 C 0.55423 0.48858 0.46066
C2 C 0.5389 0.3934 0.35529
C3 C 0.4231 0.3258 0.3307
H3 H 0.4141 0.2631 0.2586
C4 C 0.3163 0.3519 0.4095
H4 H 0.2344 0.3049 0.3917
C5 C 0.3264 0.4413 0.5115
H5 H 0.2535 0.4553 0.5664
O6 O 0.64942 0.37719 0.28568
C7 C 0.6422 0.2885 0.1737
H7A H 0.6237 0.1968 0.1997
H7B H 0.5726 0.3185 0.1132
C8 C 0.7726 0.2955 0.11
H8 H 0.7652 0.2393 0.0329
C9 C 0.8822 0.2323 0.198
H9A H 0.9023 0.2959 0.2678
H9B H 0.8508 0.1501 0.2368
C10 C 1.0055 0.2006 0.1324
H10A H 1.0698 0.1639 0.1951
H10B H 1.0392 0.2826 0.0952
H10C H 0.9872 0.1351 0.0639
C11 C 0.8044 0.4382 0.0632
H11A H 0.8182 0.4949 0.1394
H11B H 0.8856 0.435 0.0192
C12 C 0.7015 0.502 -0.0289
H12A H 0.729 0.5918 -0.0529
H12B H 0.6203 0.5078 0.0151
H12C H 0.6885 0.4472 -0.1065
